data_4123227
loop_
_publ_author_name
'Alabarse, Frederico G.'
'Rouquette, J\'er\^ome'
'Coasne, Beno\^it'
'Haidoux, Abel'
'Paulmann, Carsten'
'Cambon, Olivier'
'Haines, Julien'

_publ_section_title
;
 Mechanism of H2O Insertion and Chemical Bond Formation in
 AlPO4-54&#x00B7;xH2O at High Pressure.
;
_journal_issue 2
_journal_name_full 'Journal of the American Chemical Society'
_journal_page_first 584
_journal_page_last 587
_journal_paper_doi 10.1021/ja511153n
_journal_volume 137
_journal_year 2015
_chemical_formula_sum 'Al18 O111 P18'
_chemical_formula_weight 2819.10
_chemical_name_common AlPO4-54.xH2O
_chemical_name_systematic
;
 ? 
;
_space_group_IT_number 173
_symmetry_cell_setting hexagonal
_symmetry_space_group_name_Hall 'P 6c'
_symmetry_space_group_name_H-M 'P 63'
_atom_sites_solution_primary direct
_atom_sites_solution_secondary difmap
_audit_creation_method 'manual editing'
_cell_angle_alpha 90.00
_cell_angle_beta 90.00
_cell_angle_gamma 120.00
_cell_formula_units_Z 1
_cell_length_a 18.9377(13)
_cell_length_b 18.9377(13)
_cell_length_c 8.0529(4)
_cell_measurement_pressure 500000
_cell_measurement_reflns_used 1496
_cell_measurement_temperature 293(2)
_cell_measurement_theta_max 13
_cell_measurement_theta_min 1
_cell_volume 2501.1(3)
_computing_cell_refinement
;
CrysAlisPro, Agilent Technologies,
Version 1.171.35.11 (release 16-05-2011 CrysAlis171 .NET)
(compiled May 16 2011,17:55:39)
;
_computing_data_reduction
;
CrysAlisPro, Agilent Technologies,
Version 1.171.35.11 (release 16-05-2011 CrysAlis171 .NET)
(compiled May 16 2011,17:55:39)
Absorb7 and Absorb-GUI, Angel and Gonzalez-Platas (2013)
  J. Appl. Cryst. 46:252-254
Average v2.2 (Angel, 2003) www.crystal.vt.edu/crystal 
;
_computing_structure_refinement 'SHELXL-97 (Sheldrick, 1997)'
_diffrn_ambient_pressure 500000
_diffrn_ambient_temperature 293(2)
_diffrn_measured_fraction_theta_full 0.855
_diffrn_measured_fraction_theta_max 0.855
_diffrn_measurement_details
;
  1 phi     60.00  121.00   1.0000  700.0000
omega____ theta____ kappa____ phi______ frames
  57.0000    0.0000 -134.0000     -     61

  2 phi    240.00  301.00   1.0000  700.0000
omega____ theta____ kappa____ phi______ frames
  57.0000    0.0000 -134.0000     -     61

;
_diffrn_measurement_device_type
;
MARCCD 165 
MAR-CrysAlisPro-abstract goniometer: imported MAR images
;
_diffrn_measurement_method '\p scans'
_diffrn_radiation_monochromator synchrotron
_diffrn_radiation_source 'HASYLAB synchrotron'
_diffrn_radiation_type synchrotron
_diffrn_radiation_wavelength 0.50000
_diffrn_reflns_av_R_equivalents 0.1564
_diffrn_reflns_av_sigmaI/netI 0.3642
_diffrn_reflns_limit_h_max 14
_diffrn_reflns_limit_h_min -14
_diffrn_reflns_limit_k_max 23
_diffrn_reflns_limit_k_min -23
_diffrn_reflns_limit_l_max 9
_diffrn_reflns_limit_l_min -9
_diffrn_reflns_number 5821
_diffrn_reflns_reduction_process
; 
data averaged using Blessing (1987) criteria 
;
_diffrn_reflns_theta_full 17.97
_diffrn_reflns_theta_max 17.97
_diffrn_reflns_theta_min 1.98
_exptl_absorpt_correction_T_max 0.591
_exptl_absorpt_correction_T_min 0.642
_exptl_absorpt_correction_type gaussian
_exptl_absorpt_process_details
;
Gaussian integration over a grid
of 16 x 16 x 16 points =  4096 total grid points
  Based upon method of Burnham (1966)

 Data corrected for diamond-anvil cell absorption
 Note that exptl_absorpt_correction_tmin and _tmax
 the total correction factors applied to the intensities
 The individual factors are: 
         range of dac transmission factors (min-max)      0.597     0.648
         range of gasket transmission (min-max)           1.000     1.000
         range of P media transmission (min-max)          1.000     1.000

 thickness of diamond anvil 1:  1.950 mm, mu =  0.1110 mm-1
       thickness of platten 1:  0.000 mm, mu =  0.0000 mm-1

 thickness of diamond anvil 2:  1.950 mm, mu =  0.1110 mm-1
       thickness of platten 2:  0.000 mm, mu =  0.0000 mm-1

    Gasket shadowing corrections were made based upon
    Gasket thickness = 110.1 microns, radius = 225.0 microns
    Gasket absorption coeff =        72.50 mm-1
    REFLECTION WAS CONSIDERED TOTALLY OBSCURED IF 
 FRACTION CRYSTAL ILLUMINATED WAS LESS THAN 0.20

    Non-absorbing pressure medium
;
_exptl_crystal_density_diffrn 1.872
_exptl_crystal_density_method 'not measured'
_exptl_crystal_description
;
 crystal was described in terms of coordinates of corners
 now back-transformed to potentially non-integer hkl
;
_exptl_crystal_F_000 1392
_exptl_crystal_preparation 'mounted in a diamond-anvil cell '
_exptl_crystal_size_max 0.23
_exptl_crystal_size_mid 0.03
_exptl_crystal_size_min 0.03
_refine_diff_density_max 1.004
_refine_diff_density_min -0.821
_refine_diff_density_rms 0.167
_refine_ls_abs_structure_details 'Flack H D (1983), Acta Cryst. A39, 876-881'
_refine_ls_abs_structure_Flack -0.4(9)
_refine_ls_extinction_method none
_refine_ls_goodness_of_fit_ref 0.814
_refine_ls_matrix_type full
_refine_ls_number_parameters 114
_refine_ls_number_reflns 2830
_refine_ls_number_restraints 1
_refine_ls_restrained_S_all 0.813
_refine_ls_R_factor_all 0.1429
_refine_ls_R_factor_gt 0.0655
_refine_ls_shift/su_max 0.001
_refine_ls_shift/su_mean 0.000
_refine_ls_structure_factor_coef Fsqd
_refine_ls_weighting_details 'calc w=1/[\s^2^(Fo^2^)+(0.0404P)^2^+0.0000P] where P=(Fo^2^+2Fc^2^)/3'
_refine_ls_weighting_scheme calc
_refine_ls_wR_factor_gt 0.1311
_refine_ls_wR_factor_ref 0.1554
_reflns_number_gt 1131
_reflns_number_total 2830
_reflns_threshold_expression >2sigma(I)
_cod_data_source_file ja511153n_si_002.cif
_cod_data_source_block AlPO4-54
_cod_depositor_comments
;
The following automatic conversions were performed:

'_exptl_absorpt_correction_type' value 'Gaussian' changed to
'gaussian' according to
/home/saulius/struct/COD-crude-data--automatic-downloads/rss-feeds/ACS/lib/dictionaries/cif_core.dic
dictionary named 'cif_core.dic' version 2.4.2 from 2011-04-26.

Automatic conversion script
Id: cif_fix_values 2935 2014-11-11 08:27:57Z andrius 

 Adding full bibliography for 4123227--4123231.cif.
;
_cod_database_code 4123227
_exptl_absorpt_correction_mu 0.310

loop_
_symmetry_equiv_pos_as_xyz
'x, y, z'
'-y, x-y, z'
'-x+y, -x, z'
'-x, -y, z+1/2'
'y, -x+y, z+1/2'
'x-y, x, z+1/2'

loop_
_atom_site_label
_atom_site_type_symbol
_atom_site_fract_x
_atom_site_fract_y
_atom_site_fract_z
_atom_site_U_iso_or_equiv
_atom_site_adp_type
_atom_site_occupancy
_atom_site_symmetry_multiplicity
_atom_site_calc_flag
_atom_site_refinement_flags
Al1 Al 0.3854(3) -0.0022(4) 0.2418(4) 0.0120(9) Uiso 1 1 d .
Al2 Al 0.4799(3) 0.8272(3) 0.2019(6) 0.0112(12) Uiso 1 1 d .
Al3 Al 0.6442(3) 0.1714(3) 0.1994(6) 0.0130(12) Uiso 1 1 d .
P1 P 0.5497(2) 1.0015(3) 0.3614(4) 0.0113(7) Uiso 1 1 d .
P2 P 0.3243(3) 0.8136(3) 0.3146(5) 0.0124(10) Uiso 1 1 d .
P3 P 0.4969(3) 0.1850(3) 0.3162(5) 0.0139(10) Uiso 1 1 d .
O1 O 0.4715(6) 0.0008(8) 0.3562(10) 0.020(2) Uiso 1 1 d .
O2 O 0.4206(6) 0.9917(8) 0.0334(9) 0.018(2) Uiso 1 1 d .
O3 O 0.3176(7) 0.8852(7) 0.2604(12) 0.024(3) Uiso 1 1 d .
O4 O 0.4333(7) 0.1109(7) 0.2288(11) 0.016(3) Uiso 1 1 d .
O5 O 0.5424(7) 0.9237(7) 0.2816(13) 0.020(3) Uiso 1 1 d .
O6 O 0.6155(7) 0.0725(7) 0.2571(12) 0.022(3) Uiso 1 1 d .
O7 O 0.4992(6) 0.7616(6) 0.3155(11) 0.014(2) Uiso 1 1 d .
O8 O 0.3787(6) 0.7977(7) 0.1972(12) 0.025(3) Uiso 1 1 d .
O9 O 0.5164(6) 0.8256(6) 0.0051(13) 0.021(3) Uiso 1 1 d .
O10 O 0.3621(6) 0.8259(6) 0.4873(10) 0.013(2) Uiso 1 1 d .
O11 O 0.5838(6) 0.2072(6) 0.2814(11) 0.017(3) Uiso 1 1 d .
O12 O 0.7428(7) 0.2265(6) 0.2664(12) 0.020(3) Uiso 1 1 d .
OW1 O 0.3419(6) 0.0019(8) 0.4659(9) 0.024(2) Uiso 1 1 d .
OW2 O 0.2870(7) 0.9960(9) 0.1534(9) 0.022(2) Uiso 1 1 d .
OW3 O 0.3286(18) 0.115(2) -0.080(3) 0.053(9) Uiso 0.50 1 d P
OW4 O 0.218(3) 0.904(3) -0.151(6) 0.140(16) Uiso 0.50 1 d P
OW5 O 0.1925(15) 0.8661(15) -0.023(3) 0.026(6) Uiso 0.50 1 d P
OW6 O 0.346(2) 0.163(3) -0.012(6) 0.143(18) Uiso 0.50 1 d P
OW7 O 0.178(2) 0.016(3) -0.685(5) 0.147(15) Uiso 0.50 1 d P
OW8 O 0.293(3) 0.088(3) -0.286(8) 0.19(2) Uiso 0.50 1 d P
OW09 O 0.138(3) 0.825(2) 0.088(4) 0.105(13) Uiso 0.50 1 d P
OW10 O 0.291(2) 0.206(2) 0.137(4) 0.089(11) Uiso 0.50 1 d P

loop_
_atom_type_symbol
_atom_type_description
_atom_type_scat_dispersion_real
_atom_type_scat_dispersion_imag
_atom_type_scat_source
O O 0.0056 0.0036 'International Tables Vol C Tables 4.2.6.8 and 6.1.1.4'
Al Al 0.0406 0.0313 'International Tables Vol C Tables 4.2.6.8 and 6.1.1.4'
P P 0.0667 0.0580 'International Tables Vol C Tables 4.2.6.8 and 6.1.1.4'

loop_
_exptl_crystal_face_index_h
_exptl_crystal_face_index_k
_exptl_crystal_face_index_l
_exptl_crystal_face_perp_dist
-4.6201 2.5752 -1.0000 -0.0050
-5.9071 1.0000 4.8123 0.1168
-1.0000 14.5412 1.7340 0.0263
1.0000 -23.9443 -2.3355 0.0185
2.6186 -1.0000 -2.1689 0.0917
4.6201 -2.5752 1.0000 0.0350

loop_
_geom_angle_atom_site_label_1
_geom_angle_atom_site_label_2
_geom_angle_atom_site_label_3
_geom_angle
_geom_angle_site_symmetry_1
_geom_angle_site_symmetry_3
O2 Al1 O1 96.7(4) 1_545 .
O2 Al1 O3 93.8(6) 1_545 1_545
O1 Al1 O3 95.0(6) . 1_545
O2 Al1 O4 92.2(5) 1_545 .
O1 Al1 O4 94.5(6) . .
O3 Al1 O4 168.1(4) 1_545 .
O2 Al1 OW2 92.2(4) 1_545 1_545
O1 Al1 OW2 171.1(4) . 1_545
O3 Al1 OW2 84.5(6) 1_545 1_545
O4 Al1 OW2 85.0(6) . 1_545
O2 Al1 OW1 177.5(5) 1_545 .
O1 Al1 OW1 85.6(4) . .
O3 Al1 OW1 84.9(6) 1_545 .
O4 Al1 OW1 88.8(5) . .
OW2 Al1 OW1 85.6(4) 1_545 .
O8 Al2 O7 112.6(6) . .
O8 Al2 O5 114.7(6) . .
O7 Al2 O5 106.5(6) . .
O8 Al2 O9 111.4(6) . .
O7 Al2 O9 104.0(6) . .
O5 Al2 O9 106.8(6) . .
O12 Al3 O10 111.6(6) . 4_664
O12 Al3 O11 112.0(6) . .
O10 Al3 O11 107.4(5) 4_664 .
O12 Al3 O6 103.5(6) . .
O10 Al3 O6 108.1(6) 4_664 .
O11 Al3 O6 114.2(5) . .
O1 P1 O2 111.4(5) 1_565 4_675
O1 P1 O6 111.2(7) 1_565 1_565
O2 P1 O6 109.1(7) 4_675 1_565
O1 P1 O5 111.6(7) 1_565 .
O2 P1 O5 108.7(7) 4_675 .
O6 P1 O5 104.6(4) 1_565 .
O3 P2 O10 111.9(7) . .
O3 P2 O8 111.7(6) . .
O10 P2 O8 106.4(6) . .
O3 P2 O7 108.6(6) . 2_665
O10 P2 O7 109.5(6) . 2_665
O8 P2 O7 108.6(6) . 2_665
O4 P3 O11 115.5(6) . .
O4 P3 O9 110.0(6) . 4_665
O11 P3 O9 107.8(6) . 4_665
O4 P3 O12 107.1(6) . 3_665
O11 P3 O12 109.8(6) . 3_665
O9 P3 O12 106.3(6) 4_665 3_665
P1 O1 Al1 151.7(6) 1_545 .
P1 O2 Al1 171.7(9) 4_674 1_565
P2 O3 Al1 137.7(8) . 1_565
P3 O4 Al1 138.9(7) . .
P1 O5 Al2 147.9(8) . .
P1 O6 Al3 140.1(8) 1_545 .
P2 O7 Al2 143.2(7) 3_565 .
P2 O8 Al2 132.5(7) . .
P3 O9 Al2 149.8(7) 4_664 .
P2 O10 Al3 151.3(7) . 4_665
P3 O11 Al3 143.8(7) . .
P3 O12 Al3 147.0(8) 2_655 .
OW6 OW3 OW8 135(5) . .
OW5 OW4 OW10 150(4) . 5_564
OW4 OW5 OW09 155(4) . .
OW09 OW8 OW3 126(4) 6_654 .
OW5 OW09 OW8 170(4) . 5_565

loop_
_geom_bond_atom_site_label_1
_geom_bond_atom_site_label_2
_geom_bond_distance
_geom_bond_site_symmetry_2
Al1 O2 1.830(8) 1_545
Al1 O1 1.849(9) .
Al1 O3 1.865(13) 1_545
Al1 O4 1.866(12) .
Al1 OW2 1.979(10) 1_545
Al1 OW1 2.002(8) .
Al2 O8 1.707(11) .
Al2 O7 1.723(10) .
Al2 O5 1.729(12) .
Al2 O9 1.736(11) .
Al3 O12 1.708(11) .
Al3 O10 1.715(9) 4_664
Al3 O11 1.727(11) .
Al3 O6 1.732(12) .
P1 O1 1.474(8) 1_565
P1 O2 1.476(8) 4_675
P1 O6 1.547(12) 1_565
P1 O5 1.549(11) .
P2 O3 1.491(13) .
P2 O10 1.527(9) .
P2 O8 1.534(10) .
P2 O7 1.542(11) 2_665
P3 O4 1.491(12) .
P3 O11 1.507(10) .
P3 O9 1.538(11) 4_665
P3 O12 1.561(12) 3_665
O1 P1 1.474(8) 1_545
O2 P1 1.476(8) 4_674
O2 Al1 1.830(8) 1_565
O3 Al1 1.865(13) 1_565
O6 P1 1.547(11) 1_545
O7 P2 1.542(11) 3_565
O9 P3 1.538(11) 4_664
O10 Al3 1.715(9) 4_665
O12 P3 1.561(12) 2_655
OW2 Al1 1.979(10) 1_565
OW3 OW6 0.97(5) .
OW3 OW8 1.77(6) .
OW4 OW5 1.22(5) .
OW4 OW10 1.74(6) 5_564
OW5 OW09 1.29(4) .
OW8 OW09 1.31(6) 6_654
OW09 OW8 1.31(6) 5_565
OW10 OW4 1.74(6) 6_655
